data_4328577
loop_
_publ_author_name
'Geng Bang Jin'
'S. Skanthakumar'
'L. Soderholm'

_publ_contact_author_address
;
       Chemical Sciences and Engineering Division
       Argonne National Laboratory
       Argonne, IL 60439, USA
;
_publ_contact_author_email gjin@anl.gov
_publ_contact_author_fax '+1 630 252 4225'
_publ_contact_author_name 'Geng Bang Jin'
_publ_contact_author_phone '+1 630 252 3658'
_publ_section_title
;
 Three New Sodium Neptunyl(V) Selenate Hydrates: Structures, Raman
 Spectroscopy, and Magnetism
;
_journal_name_full 'Inorganic Chemistry'
_journal_page_first 3220
_journal_page_last 3230
_journal_paper_doi 10.1021/ic202703j
_journal_volume 51
_journal_year 2012
_chemical_formula_moiety 'Na (Np O2) (Se O4) (H2 O)'
_chemical_formula_sum 'H2 Na Np O7 Se'
_chemical_formula_weight 452.97
_chemical_name_common 'Sodium dioxoneptunium(V) selenate hydrate'
_chemical_name_systematic
; 
 ? 
;
_space_group_IT_number 15
_symmetry_cell_setting monoclinic
_symmetry_space_group_name_Hall '-C 2yc'
_symmetry_space_group_name_H-M 'C 1 2/c 1'
_atom_sites_solution_hydrogens geom
_atom_sites_solution_primary direct
_atom_sites_solution_secondary difmap
_audit_creation_method SHELXL-97
_cell_angle_alpha 90.00
_cell_angle_beta 102.999(2)
_cell_angle_gamma 90.00
_cell_formula_units_Z 16
_cell_length_a 18.661(3)
_cell_length_b 5.6987(8)
_cell_length_c 24.167(3)
_cell_measurement_reflns_used 5880
_cell_measurement_temperature 100(2)
_cell_measurement_theta_max 33.20
_cell_measurement_theta_min 4.23
_cell_volume 2504.1(6)
_computing_cell_refinement 'Bruker APEX2'
_computing_data_collection 'Bruker APEX2'
_computing_data_reduction 'Bruker SAINT'
_computing_molecular_graphics 'CrystalMaker for Windows ver. 2.0.6 (2008)'
_computing_publication_material 'SHELXTL-97 (Sheldrick, 1997)'
_computing_structure_refinement 'SHELXL-97 (Sheldrick, 2008)'
_computing_structure_solution 'SHELXS-97 (Sheldrick, 2008)'
_diffrn_ambient_temperature 100(2)
_diffrn_measured_fraction_theta_full 0.994
_diffrn_measured_fraction_theta_max 0.954
_diffrn_measurement_device_type 'Bruker APEX-II CCD'
_diffrn_measurement_method '0.3 wide w/ exposures'
_diffrn_radiation_monochromator graphite
_diffrn_radiation_source 'fine-focus sealed tube'
_diffrn_radiation_type MoK\a
_diffrn_radiation_wavelength 0.71073
_diffrn_reflns_av_R_equivalents 0.0497
_diffrn_reflns_av_sigmaI/netI 0.0428
_diffrn_reflns_limit_h_max 28
_diffrn_reflns_limit_h_min -28
_diffrn_reflns_limit_k_max 8
_diffrn_reflns_limit_k_min -8
_diffrn_reflns_limit_l_max 36
_diffrn_reflns_limit_l_min -36
_diffrn_reflns_number 20401
_diffrn_reflns_theta_full 25.00
_diffrn_reflns_theta_max 33.49
_diffrn_reflns_theta_min 4.23
_diffrn_standards_number 0
_exptl_absorpt_coefficient_mu 22.462
_exptl_absorpt_correction_T_max 0.781
_exptl_absorpt_correction_T_min 0.335
_exptl_absorpt_correction_type multi-scan
_exptl_absorpt_process_details SADABS
_exptl_crystal_colour green
_exptl_crystal_density_diffrn 4.806
_exptl_crystal_description plate
_exptl_crystal_F_000 3136
_exptl_crystal_size_max 0.174
_exptl_crystal_size_mid 0.042
_exptl_crystal_size_min 0.011
_refine_diff_density_max 3.255
_refine_diff_density_min -2.452
_refine_diff_density_rms 0.373
_refine_ls_extinction_coef 0.000068(12)
_refine_ls_extinction_expression Fc^*^=kFc[1+0.001xFc^2^\l^3^/sin(2\q)]^-1/4^
_refine_ls_extinction_method SHELXL
_refine_ls_goodness_of_fit_ref 1.016
_refine_ls_hydrogen_treatment mixed
_refine_ls_matrix_type full
_refine_ls_number_parameters 200
_refine_ls_number_reflns 4686
_refine_ls_number_restraints 6
_refine_ls_restrained_S_all 1.016
_refine_ls_R_factor_all 0.0416
_refine_ls_R_factor_gt 0.0304
_refine_ls_shift/su_max 0.001
_refine_ls_shift/su_mean 0.000
_refine_ls_structure_factor_coef Fsqd
_refine_ls_weighting_details 'calc w=1/[\s^2^(Fo^2^)+(0.0306P)^2^+0.0000P] where P=(Fo^2^+2Fc^2^)/3'
_refine_ls_weighting_scheme calc
_refine_ls_wR_factor_gt 0.0656
_refine_ls_wR_factor_ref 0.0695
_reflns_number_gt 3820
_reflns_number_total 4686
_reflns_threshold_expression >2sigma(I)
_cod_data_source_file ic202703j_si_001_2.cif
_cod_data_source_block compound(1)
_cod_original_cell_volume 2504.2(6)
_cod_database_code 4328577

loop_
_symmetry_equiv_pos_as_xyz
'x, y, z'
'-x, y, -z+1/2'
'x+1/2, y+1/2, z'
'-x+1/2, y+1/2, -z+1/2'
'-x, -y, -z'
'x, -y, z-1/2'
'-x+1/2, -y+1/2, -z'
'x+1/2, -y+1/2, z-1/2'

loop_
_atom_site_label
_atom_site_type_symbol
_atom_site_fract_x
_atom_site_fract_y
_atom_site_fract_z
_atom_site_U_iso_or_equiv
_atom_site_adp_type
_atom_site_occupancy
_atom_site_symmetry_multiplicity
_atom_site_calc_flag
_atom_site_refinement_flags
Na1 Na 0.28456(13) 0.2651(4) 0.07563(10) 0.0143(5) Uani 1 1 d .
Na2 Na 0.0000 0.3661(5) 0.2500 0.0110(6) Uani 1 2 d S
Na3 Na 0.0000 0.5000 0.0000 0.064(2) Uani 1 2 d S
Np1 Np 0.040587(11) 0.01233(3) 0.137698(8) 0.00629(6) Uani 1 1 d .
Np2 Np 0.300623(11) 0.02199(3) 0.309374(9) 0.00706(6) Uani 1 1 d .
Se1 Se 0.10327(3) 0.03352(9) 0.00049(2) 0.00832(10) Uani 1 1 d .
Se2 Se 0.39489(3) 0.31817(9) 0.21473(2) 0.00730(10) Uani 1 1 d .
O1 O 0.0149(2) 0.2679(6) 0.35400(17) 0.0115(8) Uani 1 1 d .
O2 O 0.0626(2) 0.1559(7) 0.04688(17) 0.0113(8) Uani 1 1 d .
O3 O 0.0832(2) 0.0399(6) 0.24124(16) 0.0084(7) Uani 1 1 d .
O4 O 0.1007(2) 0.2534(7) 0.50398(18) 0.0123(8) Uani 1 1 d .
O5 O 0.1524(2) 0.2560(6) 0.15780(17) 0.0103(7) Uani 1 1 d .
O6 O 0.1886(2) 0.1136(7) 0.01111(18) 0.0139(8) Uani 1 1 d .
O7 O 0.2550(2) 0.2903(6) 0.27488(17) 0.0085(7) Uani 1 1 d .
O8 O 0.2776(2) 0.1190(7) 0.40616(18) 0.0120(8) Uani 1 1 d D
O9 O 0.3169(2) 0.3765(7) 0.17076(17) 0.0117(8) Uani 1 1 d .
O10 O 0.3877(2) 0.0759(7) 0.24942(17) 0.0104(7) Uani 1 1 d .
O11 O 0.4019(2) 0.2489(6) 0.36541(17) 0.0098(7) Uani 1 1 d .
O12 O 0.4392(2) 0.3655(7) 0.06226(17) 0.0121(8) Uani 1 1 d .
O13 O 0.4588(2) 0.2646(6) 0.18039(17) 0.0107(7) Uani 1 1 d .
O14 O 0.1601(2) 0.3958(7) 0.41184(19) 0.0149(8) Uani 1 1 d D
H1 H 0.2409(19) 0.197(9) 0.407(2) 0.001(14) Uiso 1 1 d D
H3 H 0.153(4) 0.371(13) 0.4444(13) 0.03(2) Uiso 1 1 d D
H2 H 0.312(2) 0.155(10) 0.4326(19) 0.007(16) Uiso 1 1 d D
H4 H 0.122(3) 0.345(13) 0.390(2) 0.02(2) Uiso 1 1 d D

loop_
_atom_site_aniso_label
_atom_site_aniso_U_11
_atom_site_aniso_U_22
_atom_site_aniso_U_33
_atom_site_aniso_U_23
_atom_site_aniso_U_13
_atom_site_aniso_U_12
Na1 0.0169(12) 0.0128(11) 0.0124(12) -0.0021(9) 0.0016(10) 0.0014(9)
Na2 0.0089(14) 0.0107(14) 0.0141(16) 0.000 0.0039(12) 0.000
Na3 0.015(2) 0.016(2) 0.158(7) 0.040(3) 0.013(3) 0.0016(16)
Np1 0.00628(9) 0.00533(9) 0.00727(10) 0.00007(6) 0.00157(7) 0.00018(6)
Np2 0.00679(9) 0.00578(9) 0.00865(10) 0.00019(7) 0.00185(7) -0.00007(7)
Se1 0.0078(2) 0.0082(2) 0.0091(2) 0.00050(18) 0.00200(18) -0.00032(18)
Se2 0.0068(2) 0.0066(2) 0.0087(2) -0.00010(17) 0.00226(18) -0.00012(17)
O1 0.0135(19) 0.0068(16) 0.014(2) -0.0008(14) 0.0023(16) -0.0007(14)
O2 0.0123(19) 0.0104(17) 0.012(2) -0.0011(14) 0.0044(15) -0.0003(14)
O3 0.0103(17) 0.0084(16) 0.0057(17) 0.0017(13) 0.0001(14) 0.0005(13)
O4 0.0147(19) 0.0080(17) 0.016(2) 0.0000(14) 0.0074(16) 0.0015(14)
O5 0.0103(18) 0.0088(17) 0.013(2) -0.0005(14) 0.0048(15) -0.0048(14)
O6 0.0077(18) 0.019(2) 0.014(2) -0.0009(16) 0.0008(15) -0.0016(15)
O7 0.0080(17) 0.0066(16) 0.0103(19) -0.0003(13) 0.0009(14) -0.0005(13)
O8 0.0076(18) 0.0142(19) 0.014(2) -0.0035(15) 0.0007(16) 0.0000(15)
O9 0.0109(18) 0.0142(18) 0.0092(19) -0.0033(14) 0.0009(15) 0.0007(14)
O10 0.0112(18) 0.0094(17) 0.0118(19) 0.0033(14) 0.0051(15) -0.0014(14)
O11 0.0091(17) 0.0095(17) 0.0111(19) -0.0014(14) 0.0030(15) -0.0012(14)
O12 0.0151(19) 0.0131(18) 0.0059(18) 0.0018(14) -0.0022(15) -0.0052(15)
O13 0.0119(18) 0.0077(16) 0.014(2) -0.0005(14) 0.0059(16) 0.0005(14)
O14 0.014(2) 0.016(2) 0.015(2) -0.0011(16) 0.0033(17) 0.0000(16)

loop_
_atom_type_symbol
_atom_type_description
_atom_type_scat_dispersion_real
_atom_type_scat_dispersion_imag
_atom_type_scat_source
O O 0.0106 0.0060 'International Tables Vol C Tables 4.2.6.8 and 6.1.1.4'
H H 0.0000 0.0000 'International Tables Vol C Tables 4.2.6.8 and 6.1.1.4'
Na Na 0.0362 0.0249 'International Tables Vol C Tables 4.2.6.8 and 6.1.1.4'
Se Se -0.0929 2.2259 'International Tables Vol C Tables 4.2.6.8 and 6.1.1.4'
Np Np -11.4937 4.1493 'International Tables Vol C Tables 4.2.6.8 and 6.1.1.4'

loop_
_geom_angle_atom_site_label_1
_geom_angle_atom_site_label_2
_geom_angle_atom_site_label_3
_geom_angle
_geom_angle_site_symmetry_1
_geom_angle_site_symmetry_3
O6 Na1 O9 140.58(18) . .
O6 Na1 O14 90.22(17) . 4_545
O9 Na1 O14 96.26(17) . 4_545
O6 Na1 O6 78.06(17) . 7
O9 Na1 O6 137.35(17) . 7
O14 Na1 O6 101.70(17) 4_545 7
O6 Na1 O8 96.09(17) . 4
O9 Na1 O8 67.73(15) . 4
O14 Na1 O8 161.04(18) 4_545 4
O6 Na1 O8 97.10(16) 7 4
O6 Na1 Se1 104.59(13) . 7
O9 Na1 Se1 113.64(13) . 7
O14 Na1 Se1 93.93(13) 4_545 7
O6 Na1 Se1 27.63(10) 7 7
O8 Na1 Se1 101.70(12) 4 7
O6 Na1 Na1 40.05(12) . 7
O9 Na1 Na1 165.93(16) . 7
O14 Na1 Na1 97.80(15) 4_545 7
O6 Na1 Na1 38.02(11) 7 7
O8 Na1 Na1 98.51(14) 4 7
Se1 Na1 Na1 64.91(7) 7 7
O6 Na1 Np2 104.78(13) . 4
O9 Na1 Np2 39.62(10) . 4
O14 Na1 Np2 119.95(14) 4_545 4
O6 Na1 Np2 138.06(13) 7 4
O8 Na1 Np2 41.12(10) 4 4
Se1 Na1 Np2 134.40(7) 7 4
Na1 Na1 Np2 130.52(10) 7 4
O10 Na2 O10 120.5(2) 4 3_455
O10 Na2 O3 159.82(16) 4 2
O10 Na2 O3 79.09(13) 3_455 2
O10 Na2 O3 79.09(13) 4 .
O10 Na2 O3 159.82(17) 3_455 .
O3 Na2 O3 81.9(2) 2 .
O10 Na2 O1 90.96(13) 4 2
O10 Na2 O1 101.69(13) 3_455 2
O3 Na2 O1 89.31(14) 2 2
O3 Na2 O1 71.22(13) . 2
O10 Na2 O1 101.69(13) 4 .
O10 Na2 O1 90.96(13) 3_455 .
O3 Na2 O1 71.22(13) 2 .
O3 Na2 O1 89.31(14) . .
O1 Na2 O1 154.5(2) 2 .
O10 Na2 O13 58.56(13) 4 4
O10 Na2 O13 74.03(14) 3_455 4
O3 Na2 O13 130.37(12) 2 4
O3 Na2 O13 124.43(12) . 4
O1 Na2 O13 136.34(15) 2 4
O1 Na2 O13 68.39(12) . 4
O10 Na2 O13 74.03(14) 4 3_455
O10 Na2 O13 58.56(13) 3_455 3_455
O3 Na2 O13 124.43(12) 2 3_455
O3 Na2 O13 130.37(12) . 3_455
O1 Na2 O13 68.39(12) 2 3_455
O1 Na2 O13 136.34(15) . 3_455
O13 Na2 O13 73.15(18) 4 3_455
O10 Na2 Se2 29.34(9) 4 4
O10 Na2 Se2 94.67(13) 3_455 4
O3 Na2 Se2 159.37(9) 2 4
O3 Na2 Se2 105.51(9) . 4
O1 Na2 Se2 111.27(10) 2 4
O1 Na2 Se2 89.40(10) . 4
O13 Na2 Se2 30.21(8) 4 4
O13 Na2 Se2 65.46(10) 3_455 4
O10 Na2 Se2 94.67(13) 4 3_455
O10 Na2 Se2 29.34(9) 3_455 3_455
O3 Na2 Se2 105.51(9) 2 3_455
O3 Na2 Se2 159.37(9) . 3_455
O1 Na2 Se2 89.40(10) 2 3_455
O1 Na2 Se2 111.27(10) . 3_455
O13 Na2 Se2 65.46(10) 4 3_455
O13 Na2 Se2 30.21(8) 3_455 3_455
Se2 Na2 Se2 74.38(7) 4 3_455
O10 Na2 Np1 87.25(9) 4 .
O10 Na2 Np1 127.18(10) 3_455 .
O3 Na2 Np1 83.43(11) 2 .
O3 Na2 Np1 42.91(9) . .
O1 Na2 Np1 28.41(9) 2 .
O1 Na2 Np1 129.17(13) . .
O13 Na2 Np1 145.49(9) 4 .
O13 Na2 Np1 94.38(8) 3_455 .
Se2 Na2 Np1 115.30(2) 4 .
Se2 Na2 Np1 117.77(2) 3_455 .
O10 Na2 Np1 127.18(10) 4 2
O10 Na2 Np1 87.25(9) 3_455 2
O3 Na2 Np1 42.91(9) 2 2
O3 Na2 Np1 83.43(11) . 2
O1 Na2 Np1 129.17(13) 2 2
O1 Na2 Np1 28.41(9) . 2
O13 Na2 Np1 94.38(8) 4 2
O13 Na2 Np1 145.49(9) 3_455 2
Se2 Na2 Np1 117.77(2) 4 2
Se2 Na2 Np1 115.30(2) 3_455 2
Np1 Na2 Np1 111.80(8) . 2
O4 Na3 O4 180.0(2) 6_565 2
O4 Na3 O2 99.69(13) 6_565 .
O4 Na3 O2 80.31(13) 2 .
O4 Na3 O2 80.31(13) 6_565 5_565
O4 Na3 O2 99.69(13) 2 5_565
O2 Na3 O2 180.0(3) . 5_565
O4 Na3 O12 92.74(12) 6_565 7
O4 Na3 O12 87.26(12) 2 7
O2 Na3 O12 57.76(12) . 7
O2 Na3 O12 122.24(12) 5_565 7
O4 Na3 O12 87.26(12) 6_565 3_455
O4 Na3 O12 92.74(12) 2 3_455
O2 Na3 O12 122.24(12) . 3_455
O2 Na3 O12 57.76(12) 5_565 3_455
O12 Na3 O12 180.00(19) 7 3_455
O4 Na3 Se1 88.82(10) 6_565 5_565
O4 Na3 Se1 91.18(10) 2 5_565
O2 Na3 Se1 151.19(9) . 5_565
O2 Na3 Se1 28.81(9) 5_565 5_565
O12 Na3 Se1 149.90(8) 7 5_565
O12 Na3 Se1 30.10(8) 3_455 5_565
O4 Na3 Se1 91.18(10) 6_565 .
O4 Na3 Se1 88.82(10) 2 .
O2 Na3 Se1 28.81(9) . .
O2 Na3 Se1 151.19(9) 5_565 .
O12 Na3 Se1 30.10(8) 7 .
O12 Na3 Se1 149.90(8) 3_455 .
Se1 Na3 Se1 180.000(19) 5_565 .
O1 Np1 O11 176.06(17) 2 4_545
O1 Np1 O3 84.17(15) 2 .
O11 Np1 O3 92.03(15) 4_545 .
O1 Np1 O12 89.56(16) 2 3_445
O11 Np1 O12 92.86(16) 4_545 3_445
O3 Np1 O12 142.77(13) . 3_445
O1 Np1 O5 90.28(15) 2 .
O11 Np1 O5 89.56(15) 4_545 .
O3 Np1 O5 72.36(13) . .
O12 Np1 O5 144.52(13) 3_445 .
O1 Np1 O2 92.62(15) 2 .
O11 Np1 O2 91.06(15) 4_545 .
O3 Np1 O2 143.80(13) . .
O12 Np1 O2 72.96(13) 3_445 .
O5 Np1 O2 71.61(13) . .
O1 Np1 O13 89.48(15) 2 3_445
O11 Np1 O13 88.38(14) 4_545 3_445
O3 Np1 O13 72.51(13) . 3_445
O12 Np1 O13 70.77(13) 3_445 3_445
O5 Np1 O13 144.70(13) . 3_445
O2 Np1 O13 143.65(13) . 3_445
O1 Np1 Na2 41.25(13) 2 .
O11 Np1 Na2 134.88(12) 4_545 .
O3 Np1 Na2 43.06(9) . .
O12 Np1 Na2 119.53(10) 3_445 .
O5 Np1 Na2 81.24(9) . .
O2 Np1 Na2 126.33(10) . .
O13 Np1 Na2 75.54(10) 3_445 .
O1 Np1 Np2 154.97(13) 2 4_545
O11 Np1 Np2 21.53(12) 4_545 4_545
O3 Np1 Np2 71.17(9) . 4_545
O12 Np1 Np2 112.57(10) 3_445 4_545
O5 Np1 Np2 78.48(9) . 4_545
O2 Np1 Np2 104.64(9) . 4_545
O13 Np1 Np2 87.18(9) 3_445 4_545
Na2 Np1 Np2 114.22(3) . 4_545
O5 Np2 O7 178.37(16) 4_545 .
O5 Np2 O10 92.49(15) 4_545 .
O7 Np2 O10 85.89(15) . .
O5 Np2 O11 87.85(15) 4_545 .
O7 Np2 O11 91.86(15) . .
O10 Np2 O11 74.02(13) . .
O5 Np2 O7 89.21(15) 4_545 4_545
O7 Np2 O7 90.28(6) . 4_545
O10 Np2 O7 77.75(13) . 4_545
O11 Np2 O7 151.45(13) . 4_545
O5 Np2 O9 89.87(15) 4_545 4_545
O7 Np2 O9 91.51(14) . 4_545
O10 Np2 O9 153.37(13) . 4_545
O11 Np2 O9 132.59(13) . 4_545
O7 Np2 O9 75.76(13) 4_545 4_545
O5 Np2 O8 86.85(15) 4_545 .
O7 Np2 O8 94.54(15) . .
O10 Np2 O8 143.04(13) . .
O11 Np2 O8 69.02(13) . .
O7 Np2 O8 139.13(13) 4_545 .
O9 Np2 O8 63.57(13) 4_545 .
O5 Np2 Na1 66.65(12) 4_545 4_545
O7 Np2 Na1 114.98(12) . 4_545
O10 Np2 Na1 158.98(10) . 4_545
O11 Np2 Na1 101.44(10) . 4_545
O7 Np2 Na1 103.39(9) 4_545 4_545
O9 Np2 Na1 36.64(10) 4_545 4_545
O8 Np2 Na1 38.86(10) . 4_545
O5 Np2 Np1 100.81(12) 4_545 4
O7 Np2 Np1 78.63(11) . 4
O10 Np2 Np1 64.05(10) . 4
O11 Np2 Np1 16.25(9) . 4
O7 Np2 Np1 140.71(9) 4_545 4
O9 Np2 Np1 141.22(9) 4_545 4
O8 Np2 Np1 79.76(9) . 4
Na1 Np2 Np1 115.52(4) 4_545 4
O6 Se1 O4 108.2(2) . 6
O6 Se1 O2 111.1(2) . .
O4 Se1 O2 111.42(19) 6 .
O6 Se1 O12 107.4(2) . 7
O4 Se1 O12 112.5(2) 6 7
O2 Se1 O12 106.2(2) . 7
O6 Se1 Na3 109.13(15) . .
O4 Se1 Na3 141.70(14) 6 .
O2 Se1 Na3 45.42(14) . .
O12 Se1 Na3 63.46(15) 7 .
O6 Se1 Na1 42.60(16) . 7
O4 Se1 Na1 113.98(14) 6 7
O2 Se1 Na1 133.08(14) . 7
O12 Se1 Na1 66.35(15) 7 7
Na3 Se1 Na1 99.35(4) . 7
O13 Se2 O9 110.8(2) . .
O13 Se2 O10 104.90(19) . .
O9 Se2 O10 110.0(2) . .
O13 Se2 O3 111.72(19) . 4
O9 Se2 O3 108.71(19) . 4
O10 Se2 O3 110.75(19) . 4
O13 Se2 Na2 60.95(14) . 3_545
O9 Se2 Na2 137.16(14) . 3_545
O10 Se2 Na2 46.20(14) . 3_545
O3 Se2 Na2 113.20(14) 4 3_545
Np1 O1 Na2 110.33(19) 2 .
Se1 O2 Na3 105.77(19) . .
Se1 O2 Np1 131.5(2) . .
Na3 O2 Np1 121.65(16) . .
Se2 O3 Np1 125.97(19) 4_545 .
Se2 O3 Na2 126.5(2) 4_545 .
Np1 O3 Na2 94.03(13) . .
Se1 O4 Na3 129.2(2) 6_556 2
Np2 O5 Np1 148.3(2) 4 .
Se1 O6 Na1 144.4(2) . .
Se1 O6 Na1 109.8(2) . 7
Na1 O6 Na1 101.94(17) . 7
Np2 O7 Np2 152.0(2) . 4
Na1 O8 Np2 100.03(15) 4_545 .
Na1 O8 H1 91(4) 4_545 .
Np2 O8 H1 117(4) . .
Na1 O8 H2 113(5) 4_545 .
Np2 O8 H2 120(4) . .
H1 O8 H2 111(4) . .
Se2 O9 Na1 125.6(2) . .
Se2 O9 Np2 129.6(2) . 4
Na1 O9 Np2 103.74(16) . 4
Se2 O10 Na2 104.47(19) . 3_545
Se2 O10 Np2 123.8(2) . .
Na2 O10 Np2 129.17(17) 3_545 .
Np1 O11 Np2 142.2(2) 4 .
Se1 O12 Np1 133.9(2) 7 3
Se1 O12 Na3 86.44(16) 7 3_545
Np1 O12 Na3 107.43(14) 3 3_545
Se2 O13 Np1 134.3(2) . 3
Se2 O13 Na2 88.84(16) . 3_545
Np1 O13 Na2 126.65(15) 3 3_545
Na1 O14 H3 101(5) 4 .
Na1 O14 H4 133(5) 4 .
H3 O14 H4 105(4) . .

loop_
_geom_bond_atom_site_label_1
_geom_bond_atom_site_label_2
_geom_bond_distance
_geom_bond_site_symmetry_2
Na1 O6 2.264(5) .
Na1 O9 2.330(5) .
Na1 O14 2.334(5) 4_545
Na1 O6 2.365(5) 7
Na1 O8 2.416(5) 4
Na1 Se1 3.289(2) 7
Na1 Na1 3.597(5) 7
Na1 Np2 3.792(2) 4
Na2 O10 2.411(4) 4
Na2 O10 2.411(4) 3_455
Na2 O3 2.461(4) 2
Na2 O3 2.461(4) .
Na2 O1 2.528(4) 2
Na2 O1 2.528(4) .
Na2 O13 2.828(5) 4
Na2 O13 2.828(5) 3_455
Na2 Se2 3.234(3) 4
Na2 Se2 3.234(3) 3_455
Na2 Np1 3.5955(18) .
Na2 Np1 3.5955(18) 2
Na3 O4 2.332(4) 6_565
Na3 O4 2.332(4) 2
Na3 O2 2.429(4) .
Na3 O2 2.429(4) 5_565
Na3 O12 2.942(4) 7
Na3 O12 2.942(4) 3_455
Na3 Se1 3.2819(6) 5_565
Na3 Se1 3.2819(6) .
Np1 O1 1.825(4) 2
Np1 O11 1.857(4) 4_545
Np1 O3 2.454(4) .
Np1 O12 2.460(4) 3_445
Np1 O5 2.461(4) .
Np1 O2 2.462(4) .
Np1 O13 2.469(4) 3_445
Np1 Np2 4.0644(5) 4_545
Np2 O5 1.840(4) 4_545
Np2 O7 1.854(4) .
Np2 O10 2.427(4) .
Np2 O11 2.435(4) .
Np2 O7 2.453(4) 4_545
Np2 O9 2.489(4) 4_545
Np2 O8 2.532(4) .
Np2 Na1 3.792(2) 4_545
Np2 Np1 4.0644(5) 4
Se1 O6 1.621(4) .
Se1 O4 1.639(4) 6
Se1 O2 1.643(4) .
Se1 O12 1.649(4) 7
Se1 Na1 3.289(2) 7
Se2 O13 1.628(4) .
Se2 O9 1.632(4) .
Se2 O10 1.636(4) .
Se2 O3 1.643(4) 4
Se2 Na2 3.234(3) 3_545
O1 Np1 1.825(4) 2
O3 Se2 1.643(4) 4_545
O4 Se1 1.639(4) 6_556
O4 Na3 2.332(4) 2
O5 Np2 1.840(4) 4
O6 Na1 2.365(5) 7
O7 Np2 2.453(4) 4
O8 Na1 2.416(5) 4_545
O8 H1 0.819(19) .
O8 H2 0.822(19) .
O9 Np2 2.489(4) 4
O10 Na2 2.411(4) 3_545
O11 Np1 1.857(4) 4
O12 Se1 1.649(4) 7
O12 Np1 2.460(4) 3
O12 Na3 2.942(4) 3_545
O13 Np1 2.469(4) 3
O13 Na2 2.828(5) 3_545
O14 Na1 2.334(5) 4
O14 H3 0.840(19) .
O14 H4 0.84(2) .
